data_7155665
loop_
_publ_author_name
'Wu, Zi-Jun'
'Huang, Kenneth L.'
'Huang, Zhi-Zhen'

_publ_section_title
;
 A cascade C--H functionalization/cyclization reaction of
 N-arylpyridin-2-amines with \a,\b-unsaturated aldehydes for the synthesis
 of dihydroquinolinone derivatives under rhodium catalysis
;
_journal_name_full 'Org. Biomol. Chem.'
_journal_paper_doi 10.1039/C7OB00743D
_journal_year 2017
_chemical_absolute_configuration unk
_chemical_formula_moiety 'C14 H12 N2 O'
_chemical_formula_sum 'C14 H12 N2 O'
_chemical_formula_weight 224.26
_chemical_name_systematic
;
 ? 
;
_space_group_crystal_system orthorhombic
_space_group_IT_number 33
_space_group_name_Hall 'P 2c -2n'
_space_group_name_H-M_alt 'P n a 21'
_symmetry_space_group_name_Hall 'P 2c -2n'
_symmetry_space_group_name_H-M 'P n a 21'
_atom_sites_solution_hydrogens geom
_atom_sites_solution_primary direct
_atom_sites_solution_secondary difmap
_audit_creation_date 2016-07-20
_audit_creation_method
;
Olex2 1.2
(compiled 2014.03.20 svn.r2914 for OlexSys, GUI svn.r4816)
;
_audit_update_record
;
2017-03-14 deposited with the CCDC.
2017-05-30 downloaded from the CCDC.
;
_cell_angle_alpha 90.00
_cell_angle_beta 90.00
_cell_angle_gamma 90.00
_cell_formula_units_Z 8
_cell_length_a 14.8634(9)
_cell_length_b 9.0465(6)
_cell_length_c 16.6597(13)
_cell_measurement_reflns_used 1970
_cell_measurement_temperature 169.9
_cell_measurement_theta_max 29.2556
_cell_measurement_theta_min 3.3179
_cell_volume 2240.1(3)
_computing_cell_refinement
;
CrysAlisPro, Agilent Technologies,
Version 1.171.35.11 (release 16-05-2011 CrysAlis171 .NET)
(compiled May 16 2011,17:55:39)
;
_computing_data_collection
;
CrysAlisPro, Agilent Technologies,
Version 1.171.35.11 (release 16-05-2011 CrysAlis171 .NET)
(compiled May 16 2011,17:55:39)
;
_computing_data_reduction
;
CrysAlisPro, Agilent Technologies,
Version 1.171.35.11 (release 16-05-2011 CrysAlis171 .NET)
(compiled May 16 2011,17:55:39)
;
_computing_molecular_graphics 'Olex2 (Dolomanov et al., 2009)'
_computing_publication_material 'Olex2 (Dolomanov et al., 2009)'
_computing_structure_refinement 'ShelXL (Sheldrick, 2008)'
_computing_structure_solution 'ShelXS (Sheldrick, 2008)'
_diffrn_ambient_temperature 169.9
_diffrn_detector_area_resol_mean 10.3592
_diffrn_measured_fraction_theta_full 0.997
_diffrn_measured_fraction_theta_max 0.997
_diffrn_measurement_device_type 'Xcalibur, Atlas, Gemini ultra'
_diffrn_measurement_method '\w scans'
_diffrn_orient_matrix_UB_11 -0.0463114000
_diffrn_orient_matrix_UB_12 0.0102217000
_diffrn_orient_matrix_UB_13 0.0025835000
_diffrn_orient_matrix_UB_21 -0.0115033000
_diffrn_orient_matrix_UB_22 -0.0413264000
_diffrn_orient_matrix_UB_23 -0.0017763000
_diffrn_orient_matrix_UB_31 0.0012682000
_diffrn_orient_matrix_UB_32 -0.0012611000
_diffrn_orient_matrix_UB_33 0.0782934000
_diffrn_radiation_monochromator graphite
_diffrn_radiation_type MoK\a
_diffrn_radiation_wavelength 0.71073
_diffrn_reflns_av_R_equivalents 0.0467
_diffrn_reflns_av_unetI/netI 0.0464
_diffrn_reflns_limit_h_max 14
_diffrn_reflns_limit_h_min -17
_diffrn_reflns_limit_k_max 8
_diffrn_reflns_limit_k_min -10
_diffrn_reflns_limit_l_max 20
_diffrn_reflns_limit_l_min -17
_diffrn_reflns_number 6804
_diffrn_reflns_theta_full 25.35
_diffrn_reflns_theta_max 25.35
_diffrn_reflns_theta_min 3.55
_diffrn_source 'Enhance (Mo) X-ray Source'
_exptl_absorpt_coefficient_mu 0.086
_exptl_absorpt_correction_T_max 1.00000
_exptl_absorpt_correction_T_min 0.90512
_exptl_absorpt_correction_type multi-scan
_exptl_absorpt_process_details
;
CrysAlisPro, Agilent Technologies,
Version 1.171.35.11 (release 16-05-2011 CrysAlis171 .NET)
(compiled May 16 2011,17:55:39)
Empirical absorption correction using spherical harmonics,
 implemented in SCALE3 ABSPACK scaling algorithm.
;
_exptl_crystal_colour colourless
_exptl_crystal_colour_primary colourless
_exptl_crystal_density_diffrn 1.330
_exptl_crystal_density_method 'not measured'
_exptl_crystal_description block
_exptl_crystal_F_000 944
_exptl_crystal_size_max 0.4
_exptl_crystal_size_mid 0.35
_exptl_crystal_size_min 0.29
_refine_diff_density_max 0.166
_refine_diff_density_min -0.193
_refine_diff_density_rms 0.042
_refine_ls_abs_structure_details 'Flack H D (1983), Acta Cryst. A39, 876-881'
_refine_ls_abs_structure_Flack -1(2)
_refine_ls_extinction_method none
_refine_ls_goodness_of_fit_ref 1.035
_refine_ls_hydrogen_treatment constr
_refine_ls_matrix_type full
_refine_ls_number_parameters 308
_refine_ls_number_reflns 2113
_refine_ls_number_restraints 1
_refine_ls_restrained_S_all 1.034
_refine_ls_R_factor_all 0.0499
_refine_ls_R_factor_gt 0.0391
_refine_ls_shift/su_max 0.000
_refine_ls_shift/su_mean 0.000
_refine_ls_structure_factor_coef Fsqd
_refine_ls_weighting_details 'calc w=1/[\s^2^(Fo^2^)+(0.0538P)^2^+0.0632P] where P=(Fo^2^+2Fc^2^)/3'
_refine_ls_weighting_scheme calc
_refine_ls_wR_factor_gt 0.0886
_refine_ls_wR_factor_ref 0.0969
_reflns_number_gt 1803
_reflns_number_total 2113
_reflns_threshold_expression >2sigma(I)
_cod_data_source_file c7ob00743d2.cif
_cod_data_source_block 160719_wzj_3aa
_cod_database_code 7155665
_chemical_oxdiff_formula 'c10 h10 n2 o2'
_reflns_odcompleteness_completeness 99.54
_reflns_odcompleteness_iscentric 1
_reflns_odcompleteness_theta 26.32
_olex2_refinement_description
;
1. Fixed Uiso
 At 1.2 times of:
  All C(H) groups, All C(H,H) groups
2.a Secondary CH2 refined with riding coordinates:
 C7(H7A,H7B), C8(H8A,H8B), C21(H21A,H21B), C22(H22A,H22B)
2.b Aromatic/amide H refined with riding coordinates:
 C1(H1), C2(H2), C3(H3), C4(H4), C11(H11), C12(H12), C13(H13), C14(H14),
 C15(H15), C16(H16), C17(H17), C18(H18), C25(H25), C26(H26), C27(H27), C28(H28)
;

loop_
_space_group_symop_id
_space_group_symop_operation_xyz
1 'x, y, z'
2 '-x, -y, z+1/2'
3 '-x+1/2, y+1/2, z+1/2'
4 'x+1/2, -y+1/2, z'

loop_
_atom_site_label
_atom_site_type_symbol
_atom_site_fract_x
_atom_site_fract_y
_atom_site_fract_z
_atom_site_U_iso_or_equiv
_atom_site_adp_type
_atom_site_occupancy
_atom_site_calc_flag
_atom_site_refinement_flags_posn
O1 O 0.13942(13) 0.6229(2) 0.4213(2) 0.0445(6) Uani 1 d .
N1 N 0.05402(15) 0.4192(2) 0.40730(16) 0.0297(6) Uani 1 d .
N2 N -0.04357(16) 0.5755(3) 0.33612(16) 0.0333(6) Uani 1 d .
C1 C 0.1032(2) 0.0225(3) 0.43414(18) 0.0347(7) Uani 1 d .
H1 H 0.1499 -0.0388 0.4544 0.042 Uiso 1 calc R
C2 C 0.0251(2) -0.0418(3) 0.4052(2) 0.0390(8) Uani 1 d .
H2 H 0.0179 -0.1460 0.4070 0.047 Uiso 1 calc R
C3 C -0.0418(2) 0.0456(3) 0.3738(2) 0.0376(7) Uani 1 d .
H3 H -0.0947 0.0015 0.3524 0.045 Uiso 1 calc R
C4 C -0.0323(2) 0.1983(3) 0.37338(18) 0.0325(7) Uani 1 d .
H4 H -0.0787 0.2588 0.3521 0.039 Uiso 1 calc R
C5 C 0.04517(18) 0.2623(3) 0.40412(17) 0.0273(6) Uani 1 d .
C6 C 0.11465(19) 0.1742(3) 0.43415(17) 0.0297(7) Uani 1 d .
C7 C 0.19808(19) 0.2481(3) 0.4657(2) 0.0361(7) Uani 1 d .
H7A H 0.2500 0.1803 0.4601 0.043 Uiso 1 calc R
H7B H 0.1903 0.2706 0.5235 0.043 Uiso 1 calc R
C8 C 0.21660(19) 0.3903(3) 0.4199(2) 0.0362(7) Uani 1 d .
H8A H 0.2666 0.4440 0.4462 0.043 Uiso 1 calc R
H8B H 0.2357 0.3657 0.3645 0.043 Uiso 1 calc R
C9 C 0.13551(19) 0.4882(3) 0.41662(19) 0.0336(7) Uani 1 d .
C10 C -0.02567(17) 0.5094(3) 0.40513(19) 0.0269(6) Uani 1 d .
C11 C -0.07584(19) 0.5234(3) 0.4741(2) 0.0364(7) Uani 1 d .
H11 H -0.0602 0.4719 0.5218 0.044 Uiso 1 calc R
C12 C -0.1499(2) 0.6153(4) 0.4711(2) 0.0452(9) Uani 1 d .
H12 H -0.1864 0.6290 0.5174 0.054 Uiso 1 calc R
C13 C -0.1702(2) 0.6865(3) 0.4010(2) 0.0434(8) Uani 1 d .
H13 H -0.2207 0.7508 0.3978 0.052 Uiso 1 calc R
C14 C -0.1165(2) 0.6634(3) 0.3354(2) 0.0375(7) Uani 1 d .
H14 H -0.1317 0.7121 0.2867 0.045 Uiso 1 calc R
O2 O 0.36318(13) -0.1080(2) 0.1422(2) 0.0389(5) Uani 1 d .
N3 N 0.27480(15) 0.0925(2) 0.16075(15) 0.0278(5) Uani 1 d .
N4 N 0.15503(17) -0.0155(3) 0.09035(16) 0.0388(6) Uani 1 d .
C15 C 0.3244(2) 0.4910(3) 0.1502(2) 0.0392(8) Uani 1 d .
H15 H 0.3722 0.5545 0.1345 0.047 Uiso 1 calc R
C16 C 0.2457(2) 0.5519(3) 0.1791(2) 0.0427(8) Uani 1 d .
H16 H 0.2391 0.6562 0.1822 0.051 Uiso 1 calc R
C17 C 0.1767(2) 0.4608(3) 0.20344(19) 0.0370(8) Uani 1 d .
H17 H 0.1228 0.5024 0.2241 0.044 Uiso 1 calc R
C18 C 0.1855(2) 0.3084(3) 0.19789(17) 0.0313(7) Uani 1 d .
H18 H 0.1377 0.2456 0.2144 0.038 Uiso 1 calc R
C19 C 0.26480(18) 0.2482(3) 0.16795(16) 0.0274(6) Uani 1 d .
C20 C 0.33531(19) 0.3402(3) 0.14354(17) 0.0311(7) Uani 1 d .
C21 C 0.4192(2) 0.2689(3) 0.1111(2) 0.0376(7) Uani 1 d .
H21A H 0.4709 0.3367 0.1179 0.045 Uiso 1 calc R
H21B H 0.4118 0.2489 0.0530 0.045 Uiso 1 calc R
C22 C 0.43720(18) 0.1264(3) 0.1549(2) 0.0347(7) Uani 1 d .
H22A H 0.4898 0.0764 0.1305 0.042 Uiso 1 calc R
H22B H 0.4519 0.1481 0.2116 0.042 Uiso 1 calc R
C23 C 0.35707(18) 0.0252(3) 0.15149(18) 0.0290(6) Uani 1 d .
C24 C 0.19637(18) -0.0011(3) 0.16034(18) 0.0266(6) Uani 1 d .
C25 C 0.1706(2) -0.0696(3) 0.22961(19) 0.0344(7) Uani 1 d .
H25 H 0.2019 -0.0534 0.2785 0.041 Uiso 1 calc R
C26 C 0.0975(2) -0.1632(3) 0.2263(2) 0.0429(8) Uani 1 d .
H26 H 0.0775 -0.2129 0.2732 0.051 Uiso 1 calc R
C27 C 0.0541(2) -0.1840(3) 0.1549(2) 0.0418(8) Uani 1 d .
H27 H 0.0045 -0.2499 0.1510 0.050 Uiso 1 calc R
C28 C 0.0838(2) -0.1074(3) 0.0891(2) 0.0432(8) Uani 1 d .
H28 H 0.0524 -0.1197 0.0399 0.052 Uiso 1 calc R

loop_
_atom_site_aniso_label
_atom_site_aniso_U_11
_atom_site_aniso_U_22
_atom_site_aniso_U_33
_atom_site_aniso_U_23
_atom_site_aniso_U_13
_atom_site_aniso_U_12
O1 0.0292(11) 0.0325(12) 0.0718(16) -0.0004(11) -0.0026(12) -0.0062(9)
N1 0.0220(12) 0.0248(11) 0.0424(15) 0.0032(12) 0.0011(12) -0.0010(10)
N2 0.0308(14) 0.0289(12) 0.0401(15) 0.0006(11) -0.0005(12) 0.0000(11)
C1 0.0316(15) 0.0331(16) 0.0395(18) -0.0002(12) 0.0037(14) 0.0073(14)
C2 0.0420(19) 0.0267(15) 0.0482(19) -0.0034(14) 0.0052(17) 0.0020(14)
C3 0.0359(18) 0.0340(17) 0.0430(18) -0.0070(14) 0.0006(16) -0.0040(15)
C4 0.0268(15) 0.0353(16) 0.0355(16) -0.0002(13) -0.0007(13) 0.0015(14)
C5 0.0268(14) 0.0272(13) 0.0279(14) 0.0014(13) 0.0032(13) -0.0011(13)
C6 0.0280(15) 0.0307(16) 0.0304(16) -0.0005(11) 0.0000(13) 0.0017(13)
C7 0.0309(15) 0.0348(16) 0.0425(17) 0.0016(14) -0.0033(14) 0.0059(14)
C8 0.0234(15) 0.0405(17) 0.0447(19) 0.0000(14) -0.0008(14) 0.0000(13)
C9 0.0279(15) 0.0327(16) 0.0401(18) 0.0025(14) 0.0001(14) -0.0031(13)
C10 0.0212(15) 0.0228(12) 0.0367(17) -0.0017(13) 0.0000(14) -0.0032(12)
C11 0.0294(16) 0.0443(18) 0.0356(17) -0.0025(14) 0.0013(13) -0.0041(14)
C12 0.0330(17) 0.0494(19) 0.053(2) -0.0176(17) 0.0117(17) -0.0041(16)
C13 0.0260(15) 0.0314(16) 0.073(2) -0.0116(17) -0.0053(18) 0.0043(13)
C14 0.0352(17) 0.0275(15) 0.0497(19) -0.0004(14) -0.0078(16) 0.0006(14)
O2 0.0328(11) 0.0297(11) 0.0541(14) -0.0049(9) -0.0022(11) 0.0085(9)
N3 0.0200(11) 0.0250(11) 0.0384(14) -0.0020(10) -0.0006(11) 0.0004(10)
N4 0.0357(14) 0.0396(14) 0.0411(16) 0.0002(12) -0.0059(13) -0.0016(12)
C15 0.0321(17) 0.0332(15) 0.052(2) 0.0022(15) -0.0008(17) -0.0047(14)
C16 0.0410(18) 0.0247(15) 0.062(2) -0.0007(14) -0.0101(17) -0.0003(15)
C17 0.0316(16) 0.0343(17) 0.045(2) -0.0074(14) -0.0023(15) 0.0054(14)
C18 0.0244(15) 0.0301(17) 0.0393(17) -0.0008(13) 0.0006(13) -0.0009(12)
C19 0.0253(14) 0.0268(13) 0.0300(16) -0.0002(11) -0.0039(13) -0.0026(12)
C20 0.0270(15) 0.0320(15) 0.0342(17) 0.0008(13) -0.0034(13) -0.0011(13)
C21 0.0281(16) 0.0394(17) 0.0452(18) -0.0022(14) 0.0043(15) -0.0078(14)
C22 0.0213(14) 0.0403(16) 0.0424(18) -0.0032(14) -0.0003(14) 0.0017(12)
C23 0.0233(14) 0.0331(15) 0.0306(16) -0.0030(13) -0.0018(13) 0.0046(12)
C24 0.0231(14) 0.0211(12) 0.0355(16) -0.0014(12) 0.0016(13) 0.0009(12)
C25 0.0408(18) 0.0302(15) 0.0321(17) -0.0012(13) 0.0008(15) 0.0013(15)
C26 0.0473(19) 0.0311(17) 0.050(2) 0.0022(15) 0.0175(18) -0.0015(15)
C27 0.0254(15) 0.0281(15) 0.072(3) -0.0078(16) 0.0034(18) -0.0029(13)
C28 0.0375(18) 0.0410(18) 0.051(2) -0.0032(15) -0.0117(17) -0.0046(15)

loop_
_atom_type_symbol
_atom_type_description
_atom_type_scat_dispersion_real
_atom_type_scat_dispersion_imag
_atom_type_scat_source
C C 0.0030 0.0020 'International Tables Vol C Tables 4.2.6.8 and 6.1.1.4'
H H 0.0000 0.0000 'International Tables Vol C Tables 4.2.6.8 and 6.1.1.4'
N N 0.0060 0.0030 'International Tables Vol C Tables 4.2.6.8 and 6.1.1.4'
O O 0.0110 0.0060 'International Tables Vol C Tables 4.2.6.8 and 6.1.1.4'

loop_
_geom_angle_atom_site_label_1
_geom_angle_atom_site_label_2
_geom_angle_atom_site_label_3
_geom_angle
C5 N1 C10 119.2(2)
C9 N1 C5 122.6(2)
C9 N1 C10 118.2(2)
C10 N2 C14 115.9(3)
C2 C1 H1 119.3
C6 C1 H1 119.3
C6 C1 C2 121.3(3)
C1 C2 H2 120.1
C3 C2 C1 119.9(2)
C3 C2 H2 120.1
C2 C3 H3 120.0
C2 C3 C4 120.0(3)
C4 C3 H3 120.0
C3 C4 H4 120.0
C5 C4 C3 119.9(3)
C5 C4 H4 120.0
C4 C5 N1 120.4(2)
C4 C5 C6 120.5(2)
C6 C5 N1 119.1(2)
C1 C6 C5 118.4(3)
C1 C6 C7 122.8(3)
C5 C6 C7 118.8(2)
C6 C7 H7A 109.6
C6 C7 H7B 109.6
C6 C7 C8 110.4(2)
H7A C7 H7B 108.1
C8 C7 H7A 109.6
C8 C7 H7B 109.6
C7 C8 H8A 109.2
C7 C8 H8B 109.2
H8A C8 H8B 107.9
C9 C8 C7 111.9(2)
C9 C8 H8A 109.2
C9 C8 H8B 109.2
O1 C9 N1 120.2(2)
O1 C9 C8 123.3(3)
N1 C9 C8 116.5(2)
N2 C10 N1 116.3(3)
N2 C10 C11 125.1(3)
C11 C10 N1 118.5(3)
C10 C11 H11 121.4
C10 C11 C12 117.3(3)
C12 C11 H11 121.4
C11 C12 H12 120.3
C13 C12 C11 119.3(3)
C13 C12 H12 120.3
C12 C13 H13 120.6
C14 C13 C12 118.7(3)
C14 C13 H13 120.6
N2 C14 C13 123.6(3)
N2 C14 H14 118.2
C13 C14 H14 118.2
C19 N3 C24 119.9(2)
C23 N3 C19 122.8(2)
C23 N3 C24 117.3(2)
C24 N4 C28 116.0(3)
C16 C15 H15 119.2
C20 C15 H15 119.2
C20 C15 C16 121.5(3)
C15 C16 H16 120.2
C17 C16 C15 119.7(3)
C17 C16 H16 120.2
C16 C17 H17 119.8
C16 C17 C18 120.3(3)
C18 C17 H17 119.8
C17 C18 H18 120.2
C17 C18 C19 119.5(3)
C19 C18 H18 120.2
C18 C19 N3 120.5(2)
C18 C19 C20 120.4(2)
C20 C19 N3 119.1(2)
C15 C20 C19 118.5(3)
C15 C20 C21 123.4(3)
C19 C20 C21 118.1(2)
C20 C21 H21A 109.7
C20 C21 H21B 109.7
C20 C21 C22 109.9(3)
H21A C21 H21B 108.2
C22 C21 H21A 109.7
C22 C21 H21B 109.7
C21 C22 H22A 109.4
C21 C22 H22B 109.4
H22A C22 H22B 108.0
C23 C22 C21 111.3(2)
C23 C22 H22A 109.4
C23 C22 H22B 109.4
O2 C23 N3 121.2(2)
O2 C23 C22 123.2(2)
N3 C23 C22 115.5(2)
N4 C24 N3 115.9(2)
N4 C24 C25 124.7(3)
C25 C24 N3 119.4(3)
C24 C25 H25 121.1
C24 C25 C26 117.8(3)
C26 C25 H25 121.1
C25 C26 H26 120.3
C27 C26 C25 119.5(3)
C27 C26 H26 120.3
C26 C27 H27 120.8
C26 C27 C28 118.4(3)
C28 C27 H27 120.8
N4 C28 C27 123.6(3)
N4 C28 H28 118.2
C27 C28 H28 118.2

loop_
_geom_bond_atom_site_label_1
_geom_bond_atom_site_label_2
_geom_bond_distance
O1 C9 1.223(3)
N1 C5 1.426(3)
N1 C9 1.371(3)
N1 C10 1.439(3)
N2 C10 1.323(4)
N2 C14 1.345(4)
C1 H1 0.9500
C1 C2 1.385(4)
C1 C6 1.383(4)
C2 H2 0.9500
C2 C3 1.374(4)
C3 H3 0.9500
C3 C4 1.389(4)
C4 H4 0.9500
C4 C5 1.387(4)
C5 C6 1.397(4)
C6 C7 1.504(4)
C7 H7A 0.9900
C7 H7B 0.9900
C7 C8 1.521(4)
C8 H8A 0.9900
C8 H8B 0.9900
C8 C9 1.497(4)
C10 C11 1.375(4)
C11 H11 0.9500
C11 C12 1.380(4)
C12 H12 0.9500
C12 C13 1.369(5)
C13 H13 0.9500
C13 C14 1.369(5)
C14 H14 0.9500
O2 C23 1.218(3)
N3 C19 1.422(3)
N3 C23 1.375(3)
N3 C24 1.441(3)
N4 C24 1.324(4)
N4 C28 1.346(4)
C15 H15 0.9500
C15 C16 1.380(4)
C15 C20 1.379(4)
C16 H16 0.9500
C16 C17 1.377(4)
C17 H17 0.9500
C17 C18 1.388(4)
C18 H18 0.9500
C18 C19 1.391(4)
C19 C20 1.399(4)
C20 C21 1.505(4)
C21 H21A 0.9900
C21 H21B 0.9900
C21 C22 1.506(4)
C22 H22A 0.9900
C22 H22B 0.9900
C22 C23 1.503(4)
C24 C25 1.365(4)
C25 H25 0.9500
C25 C26 1.378(4)
C26 H26 0.9500
C26 C27 1.365(5)
C27 H27 0.9500
C27 C28 1.369(5)
C28 H28 0.9500

loop_
_geom_torsion_atom_site_label_1
_geom_torsion_atom_site_label_2
_geom_torsion_atom_site_label_3
_geom_torsion_atom_site_label_4
_geom_torsion
N1 C5 C6 C1 177.0(3)
N1 C5 C6 C7 -2.5(4)
N1 C10 C11 C12 177.4(2)
N2 C10 C11 C12 -1.0(4)
C1 C2 C3 C4 -1.9(5)
C1 C6 C7 C8 148.6(3)
C2 C1 C6 C5 0.1(4)
C2 C1 C6 C7 179.5(3)
C2 C3 C4 C5 0.5(5)
C3 C4 C5 N1 -177.2(3)
C3 C4 C5 C6 1.3(4)
C4 C5 C6 C1 -1.5(4)
C4 C5 C6 C7 179.0(3)
C5 N1 C9 O1 -177.9(3)
C5 N1 C9 C8 2.5(4)
C5 N1 C10 N2 -103.5(3)
C5 N1 C10 C11 78.0(3)
C5 C6 C7 C8 -32.0(4)
C6 C1 C2 C3 1.7(5)
C6 C7 C8 C9 51.2(3)
C7 C8 C9 O1 142.5(3)
C7 C8 C9 N1 -38.0(4)
C9 N1 C5 C4 -162.4(3)
C9 N1 C5 C6 19.2(4)
C9 N1 C10 N2 79.8(3)
C9 N1 C10 C11 -98.7(3)
C10 N1 C5 C4 21.2(4)
C10 N1 C5 C6 -157.3(3)
C10 N1 C9 O1 -1.4(5)
C10 N1 C9 C8 179.1(3)
C10 N2 C14 C13 0.5(4)
C10 C11 C12 C13 0.4(4)
C11 C12 C13 C14 0.4(4)
C12 C13 C14 N2 -0.9(5)
C14 N2 C10 N1 -177.9(2)
C14 N2 C10 C11 0.5(4)
N3 C19 C20 C15 179.4(3)
N3 C19 C20 C21 -0.4(4)
N3 C24 C25 C26 -177.3(2)
N4 C24 C25 C26 1.6(4)
C15 C16 C17 C18 -1.0(5)
C15 C20 C21 C22 144.9(3)
C16 C15 C20 C19 -0.9(5)
C16 C15 C20 C21 178.9(3)
C16 C17 C18 C19 0.4(4)
C17 C18 C19 N3 -179.2(2)
C17 C18 C19 C20 0.0(4)
C18 C19 C20 C15 0.3(4)
C18 C19 C20 C21 -179.6(3)
C19 N3 C23 O2 -177.0(3)
C19 N3 C23 C22 3.9(4)
C19 N3 C24 N4 83.0(3)
C19 N3 C24 C25 -98.0(3)
C19 C20 C21 C22 -35.3(4)
C20 C15 C16 C17 1.2(5)
C20 C21 C22 C23 54.8(3)
C21 C22 C23 O2 140.3(3)
C21 C22 C23 N3 -40.6(4)
C23 N3 C19 C18 -163.0(3)
C23 N3 C19 C20 17.9(4)
C23 N3 C24 N4 -95.0(3)
C23 N3 C24 C25 84.0(3)
C24 N3 C19 C18 19.1(4)
C24 N3 C19 C20 -160.1(3)
C24 N3 C23 O2 1.0(5)
C24 N3 C23 C22 -178.1(3)
C24 N4 C28 C27 -0.4(4)
C24 C25 C26 C27 0.0(4)
C25 C26 C27 C28 -1.6(4)
C26 C27 C28 N4 1.9(5)
C28 N4 C24 N3 177.5(2)
C28 N4 C24 C25 -1.4(4)
